data_7039891
loop_
_publ_author_name
'Schmid, Bernhard'
'Frie\&s, Sibylle'
'Herrera, Alberto'
'Linden, Anthony'
'Heinemann, Frank W.'
'Locke, Harald'
'Harder, Sjoerd'
'Dorta, Romano'

_publ_section_title
;
 Chiral amino-phosphine and amido-phosphine complexes of Ir and Mg.
 Catalytic applications in olefin hydroamination.
;
_journal_issue 30
_journal_name_full 'Dalton transactions (Cambridge, England : 2003)'
_journal_page_first 12028
_journal_page_last 12040
_journal_paper_doi 10.1039/c6dt01146b
_journal_volume 45
_journal_year 2016
_chemical_formula_moiety 'C42 H37 Cl Ir N3 P2, 1.333(C2 H3 N)'
_chemical_formula_sum 'C44.67 H41 Cl Ir N4.33 P2'
_chemical_formula_weight 928.07
_chemical_name_systematic
; 
 ? 
;
_space_group_IT_number 148
_symmetry_cell_setting trigonal
_symmetry_space_group_name_Hall '-R 3'
_symmetry_space_group_name_H-M 'R -3 :H'
_atom_sites_solution_hydrogens mixed
_atom_sites_solution_primary direct
_atom_sites_solution_secondary difmap
_audit_creation_method SHELXL-97
_audit_update_record
;
2016-03-10 deposited with the CCDC.
2016-07-01 downloaded from the CCDC.
;
_cell_angle_alpha 90.00
_cell_angle_beta 90.00
_cell_angle_gamma 120.00
_cell_formula_units_Z 18
_cell_length_a 27.620(5)
_cell_length_b 27.620(5)
_cell_length_c 28.5419(9)
_cell_measurement_reflns_used 325
_cell_measurement_temperature 100(2)
_cell_measurement_theta_max 20.00
_cell_measurement_theta_min 6.00
_cell_volume 18856(5)
_computing_cell_refinement 'EVALCCD (Duisenberg, 2003)'
_computing_data_collection 'COLLECT (Bruker-Nonius, 2002)'
_computing_data_reduction 'EVALCCD (Duisenberg, 2003)'
_computing_molecular_graphics 'SHELXTL 6.12 (Bruker AXS, 2002)'
_computing_publication_material 'SHELXTL 6.12 (Bruker AXS, 2002)'
_computing_structure_refinement 'SHELXTL 6.12 (Bruker AXS, 2002)'
_computing_structure_solution 'SHELXTL 6.12 (Bruker AXS, 2002)'
_diffrn_ambient_temperature 100(2)
_diffrn_detector_area_resol_mean 9
_diffrn_measured_fraction_theta_full 0.998
_diffrn_measured_fraction_theta_max 0.998
_diffrn_measurement_device_type 'Bruker-Nonius KappaCCD'
_diffrn_measurement_method
;
 \f- and \w-rotations with 1.80 \% and 108 sec per frame
;
_diffrn_radiation_monochromator graphite
_diffrn_radiation_source 'fine-focus sealed tube'
_diffrn_radiation_type MoK\a
_diffrn_radiation_wavelength 0.71073
_diffrn_reflns_av_R_equivalents 0.0480
_diffrn_reflns_av_sigmaI/netI 0.0231
_diffrn_reflns_limit_h_max 36
_diffrn_reflns_limit_h_min -36
_diffrn_reflns_limit_k_max 36
_diffrn_reflns_limit_k_min -36
_diffrn_reflns_limit_l_max 37
_diffrn_reflns_limit_l_min -37
_diffrn_reflns_number 123409
_diffrn_reflns_theta_full 27.88
_diffrn_reflns_theta_max 27.88
_diffrn_reflns_theta_min 2.98
_exptl_absorpt_coefficient_mu 3.362
_exptl_absorpt_correction_T_max 0.746
_exptl_absorpt_correction_T_min 0.610
_exptl_absorpt_correction_type multi-scan
_exptl_absorpt_process_details 'SADABS, Bruker-AXS, 2002'
_exptl_crystal_colour yellow
_exptl_crystal_density_diffrn 1.471
_exptl_crystal_density_method 'not measured'
_exptl_crystal_description block
_exptl_crystal_F_000 8340
_exptl_crystal_recrystallization_method 'Re-crystallisation from solvent'
_exptl_crystal_size_max 0.24
_exptl_crystal_size_mid 0.16
_exptl_crystal_size_min 0.12
_refine_diff_density_max 3.365
_refine_diff_density_min -1.042
_refine_diff_density_rms 0.142
_refine_ls_extinction_method none
_refine_ls_goodness_of_fit_ref 1.239
_refine_ls_hydrogen_treatment mixed
_refine_ls_matrix_type full
_refine_ls_number_parameters 549
_refine_ls_number_reflns 9993
_refine_ls_number_restraints 180
_refine_ls_restrained_S_all 1.246
_refine_ls_R_factor_all 0.0556
_refine_ls_R_factor_gt 0.0312
_refine_ls_shift/su_max 0.009
_refine_ls_shift/su_mean 0.001
_refine_ls_structure_factor_coef Fsqd
_refine_ls_weighting_details 'calc w=1/[\s^2^(Fo^2^)+(0.0194P)^2^+206.5546P] where P=(Fo^2^+2Fc^2^)/3'
_refine_ls_weighting_scheme calc
_refine_ls_wR_factor_gt 0.0680
_refine_ls_wR_factor_ref 0.0838
_reflns_number_gt 7956
_reflns_number_total 9993
_reflns_threshold_expression >2sigma(I)
_cod_data_source_file c6dt01146b1.cif
_cod_data_source_block 10
_cod_depositor_comments 'Adding full bibliography for 7039888--7039891.cif.'
_cod_original_sg_symbol_Hall -R3
_cod_original_sg_symbol_H-M R-3
_cod_database_code 7039891
_solvent_exptl_crystal_recrystallization_method MeCN

loop_
_symmetry_equiv_pos_as_xyz
'x, y, z'
'-y, x-y, z'
'-x+y, -x, z'
'x+2/3, y+1/3, z+1/3'
'-y+2/3, x-y+1/3, z+1/3'
'-x+y+2/3, -x+1/3, z+1/3'
'x+1/3, y+2/3, z+2/3'
'-y+1/3, x-y+2/3, z+2/3'
'-x+y+1/3, -x+2/3, z+2/3'
'-x, -y, -z'
'y, -x+y, -z'
'x-y, x, -z'
'-x+2/3, -y+1/3, -z+1/3'
'y+2/3, -x+y+1/3, -z+1/3'
'x-y+2/3, x+1/3, -z+1/3'
'-x+1/3, -y+2/3, -z+2/3'
'y+1/3, -x+y+2/3, -z+2/3'
'x-y+1/3, x+2/3, -z+2/3'

loop_
_atom_site_label
_atom_site_type_symbol
_atom_site_fract_x
_atom_site_fract_y
_atom_site_fract_z
_atom_site_U_iso_or_equiv
_atom_site_adp_type
_atom_site_occupancy
_atom_site_symmetry_multiplicity
_atom_site_calc_flag
_atom_site_refinement_flags
_atom_site_disorder_assembly
_atom_site_disorder_group
Ir1 Ir 0.054093(4) 0.350249(4) 0.370675(4) 0.02027(3) Uani 1 1 d . . .
Cl1 Cl 0.06798(3) 0.35281(3) 0.45390(3) 0.02946(18) Uani 1 1 d . . .
P1 P 0.02842(3) 0.41426(3) 0.37799(3) 0.02293(16) Uani 1 1 d . . .
P2 P 0.03424(3) 0.33457(3) 0.29518(3) 0.02031(16) Uani 1 1 d . . .
N1 N 0.03274(10) 0.45119(11) 0.32943(9) 0.0306(6) Uani 1 1 d . . .
H1N H 0.0268(14) 0.4782(15) 0.3355(13) 0.037 Uiso 1 1 d . . .
N2 N 0.07045(10) 0.38515(9) 0.25378(9) 0.0244(6) Uani 1 1 d . . .
H2N H 0.0667(13) 0.3682(13) 0.2246(12) 0.029 Uiso 1 1 d . . .
N3 N 0.08256(11) 0.29441(10) 0.37020(10) 0.0323(7) Uani 1 1 d . . .
C1 C 0.08098(12) 0.46617(11) 0.29829(10) 0.0252(7) Uani 1 1 d . . .
H1B H 0.1057 0.4544 0.3143 0.030 Uiso 1 1 calc R . .
C2 C 0.11728(13) 0.53009(12) 0.28754(12) 0.0311(8) Uani 1 1 d . . .
H2B H 0.1283 0.5533 0.3167 0.037 Uiso 1 1 calc R . .
C3 C 0.08417(12) 0.54494(12) 0.25460(11) 0.0279(7) Uani 1 1 d . . .
C4 C 0.06779(13) 0.58427(12) 0.26240(12) 0.0329(8) Uani 1 1 d . . .
H4A H 0.0780 0.6055 0.2905 0.039 Uiso 1 1 calc R . .
C5 C 0.03615(13) 0.59223(13) 0.22849(12) 0.0348(8) Uani 1 1 d . . .
H5A H 0.0250 0.6193 0.2334 0.042 Uiso 1 1 calc R . .
C6 C 0.02080(13) 0.56095(13) 0.18768(12) 0.0348(8) Uani 1 1 d . . .
H6A H -0.0018 0.5659 0.1653 0.042 Uiso 1 1 calc R . .
C7 C 0.03827(13) 0.52218(12) 0.17909(11) 0.0302(7) Uani 1 1 d . . .
H7A H 0.0283 0.5013 0.1508 0.036 Uiso 1 1 calc R . .
C8 C 0.07051(12) 0.51453(12) 0.21260(11) 0.0274(7) Uani 1 1 d . . .
C9 C 0.09097(12) 0.47267(12) 0.20998(11) 0.0274(7) Uani 1 1 d . . .
H9A H 0.0816 0.4522 0.1794 0.033 Uiso 1 1 calc R . .
C10 C 0.06098(11) 0.43321(11) 0.25215(10) 0.0231(6) Uani 1 1 d . . .
H10A H 0.0199 0.4186 0.2490 0.028 Uiso 1 1 calc R . .
C11 C 0.16741(13) 0.53612(13) 0.26103(14) 0.0388(9) Uani 1 1 d . . .
C12 C 0.22270(15) 0.56883(15) 0.27429(19) 0.0543(12) Uani 1 1 d . . .
H12A H 0.2326 0.5903 0.3023 0.065 Uiso 1 1 calc R . .
C13 C 0.26408(15) 0.56922(16) 0.2448(2) 0.0652(15) Uani 1 1 d . . .
H13A H 0.3024 0.5917 0.2529 0.078 Uiso 1 1 calc R . .
C14 C 0.24974(16) 0.53745(17) 0.2045(2) 0.0630(14) Uani 1 1 d . . .
H14A H 0.2783 0.5382 0.1853 0.076 Uiso 1 1 calc R . .
C15 C 0.19383(14) 0.50416(14) 0.19149(15) 0.0457(10) Uani 1 1 d . . .
H15A H 0.1841 0.4821 0.1639 0.055 Uiso 1 1 calc R . .
C16 C 0.15263(13) 0.50387(12) 0.21965(13) 0.0330(8) Uani 1 1 d . . .
C17 C -0.04364(12) 0.38732(13) 0.39644(13) 0.0353(8) Uani 1 1 d . . .
C18 C -0.05962(15) 0.36329(13) 0.44056(14) 0.0442(10) Uani 1 1 d . . .
H18A H -0.0324 0.3637 0.4612 0.053 Uiso 1 1 calc R . .
C19 C -0.11495(17) 0.33871(16) 0.4549(2) 0.0690(14) Uani 1 1 d . . .
H19A H -0.1255 0.3226 0.4852 0.083 Uiso 1 1 calc R . .
C20 C -0.15458(17) 0.33784(17) 0.4247(2) 0.0843(19) Uani 1 1 d . . .
H20A H -0.1925 0.3210 0.4343 0.101 Uiso 1 1 calc R . .
C21 C -0.13957(16) 0.36091(19) 0.3815(2) 0.0798(17) Uani 1 1 d . . .
H21A H -0.1672 0.3602 0.3611 0.096 Uiso 1 1 calc R . .
C22 C -0.08400(14) 0.38584(15) 0.36635(17) 0.0511(11) Uani 1 1 d . . .
H22A H -0.0739 0.4016 0.3359 0.061 Uiso 1 1 calc R . .
C23 C 0.06879(11) 0.46991(11) 0.42040(10) 0.0239(7) Uani 1 1 d . . .
C24 C 0.04642(12) 0.50008(12) 0.44129(10) 0.0259(7) Uani 1 1 d . . .
H24A H 0.0081 0.4886 0.4368 0.031 Uiso 1 1 calc R . .
C25 C 0.07966(13) 0.54687(12) 0.46866(11) 0.0312(8) Uani 1 1 d . . .
H25A H 0.0640 0.5670 0.4829 0.037 Uiso 1 1 calc R . .
C26 C 0.13583(14) 0.56397(13) 0.47508(12) 0.0351(9) Uani 1 1 d . . .
H26A H 0.1585 0.5957 0.4940 0.042 Uiso 1 1 calc R . .
C27 C 0.15876(13) 0.53525(13) 0.45420(13) 0.0351(9) Uani 1 1 d . . .
H27A H 0.1973 0.5474 0.4584 0.042 Uiso 1 1 calc R . .
C28 C 0.12561(12) 0.48823(12) 0.42680(11) 0.0278(7) Uani 1 1 d . . .
H28A H 0.1417 0.4686 0.4124 0.033 Uiso 1 1 calc R . .
C29 C -0.03952(11) 0.30622(11) 0.28011(10) 0.0217(6) Uani 1 1 d . . .
C30 C -0.08065(12) 0.28181(12) 0.31442(11) 0.0273(7) Uani 1 1 d . . .
H30A H -0.0702 0.2816 0.3461 0.033 Uiso 1 1 calc R . .
C31 C -0.13706(13) 0.25770(13) 0.30269(12) 0.0329(8) Uani 1 1 d . . .
H31A H -0.1649 0.2407 0.3262 0.039 Uiso 1 1 calc R . .
C32 C -0.15226(13) 0.25870(13) 0.25673(12) 0.0335(8) Uani 1 1 d . . .
H32A H -0.1907 0.2426 0.2488 0.040 Uiso 1 1 calc R . .
C33 C -0.11217(13) 0.28288(13) 0.22246(12) 0.0333(8) Uani 1 1 d . . .
H33A H -0.1230 0.2836 0.1910 0.040 Uiso 1 1 calc R . .
C34 C -0.05620(12) 0.30614(12) 0.23357(11) 0.0282(7) Uani 1 1 d . . .
H34A H -0.0288 0.3222 0.2096 0.034 Uiso 1 1 calc R . .
C35 C 0.04726(11) 0.28046(11) 0.27120(10) 0.0241(6) Uani 1 1 d . . .
C36 C 0.10041(13) 0.29378(13) 0.25655(12) 0.0337(8) Uani 1 1 d . . .
H36A H 0.1295 0.3317 0.2565 0.040 Uiso 1 1 calc R . .
C37 C 0.11186(14) 0.25242(14) 0.24184(14) 0.0406(9) Uani 1 1 d . . .
H37A H 0.1482 0.2624 0.2309 0.049 Uiso 1 1 calc R . .
C38 C 0.07071(14) 0.19739(14) 0.24314(14) 0.0423(9) Uani 1 1 d . . .
H38A H 0.0788 0.1690 0.2343 0.051 Uiso 1 1 calc R . .
C39 C 0.01735(13) 0.18316(13) 0.25733(13) 0.0368(8) Uani 1 1 d . . .
H39A H -0.0113 0.1450 0.2575 0.044 Uiso 1 1 calc R . .
C40 C 0.00524(12) 0.22418(12) 0.27129(12) 0.0309(8) Uani 1 1 d . . .
H40A H -0.0316 0.2140 0.2809 0.037 Uiso 1 1 calc R . .
C41 C 0.10173(14) 0.26597(13) 0.36771(13) 0.0369(9) Uani 1 1 d . . .
C42 C 0.12730(15) 0.23076(14) 0.36299(15) 0.0479(10) Uani 1 1 d . . .
H42A H 0.1003 0.1948 0.3490 0.072 Uiso 1 1 calc R . .
H42B H 0.1383 0.2243 0.3940 0.072 Uiso 1 1 calc R . .
H42C H 0.1604 0.2496 0.3429 0.072 Uiso 1 1 calc R . .
N100 N -0.2045(2) 0.3715(4) 0.2085(4) 0.115(3) Uani 0.550(5) 1 d PDU A 1
C101 C -0.1557(2) 0.3905(4) 0.2122(4) 0.0854(16) Uani 0.550(5) 1 d PDU A 1
C102 C -0.0958(2) 0.4192(4) 0.2238(4) 0.0699(19) Uani 0.550(5) 1 d PDU A 1
H10B H -0.0800 0.4597 0.2210 0.105 Uiso 0.550(5) 1 calc PR A 1
H10C H -0.0764 0.4070 0.2022 0.105 Uiso 0.550(5) 1 calc PR A 1
H10D H -0.0910 0.4100 0.2560 0.105 Uiso 0.550(5) 1 calc PR A 1
N110 N -0.1857(3) 0.3719(5) 0.2664(4) 0.107(3) Uani 0.450(5) 1 d PDU A 2
C111 C -0.1431(3) 0.3942(5) 0.2457(3) 0.0821(17) Uani 0.450(5) 1 d PDU A 2
C112 C -0.0966(3) 0.4157(6) 0.2121(4) 0.075(2) Uani 0.450(5) 1 d PDU A 2
H11A H -0.0687 0.4063 0.2229 0.112 Uiso 0.450(5) 1 calc PR A 2
H11B H -0.0794 0.4565 0.2097 0.112 Uiso 0.450(5) 1 calc PR A 2
H11C H -0.1108 0.3989 0.1813 0.112 Uiso 0.450(5) 1 calc PR A 2
N200 N 0.3333 0.6667 0.5595(4) 0.352(4) Uani 0.393(15) 3 d SPDU B 2
C201 C 0.3707(4) 0.691(2) 0.5333(6) 0.353(3) Uani 0.131(5) 1 d PDU B 2
C202 C 0.4172(7) 0.721(3) 0.5003(8) 0.350(4) Uani 0.131(5) 1 d PDU B 2
H20B H 0.4156 0.6961 0.4755 0.525 Uiso 0.131(5) 1 calc PR B 2
H20C H 0.4528 0.7365 0.5170 0.525 Uiso 0.131(5) 1 calc PR B 2
H20D H 0.4142 0.7522 0.4863 0.525 Uiso 0.131(5) 1 calc PR B 2
N210 N 0.3333 0.6667 0.3792(3) 0.352(4) Uani 0.607(15) 3 d SPDU B 1
C211 C 0.3574(8) 0.6863(19) 0.4143(4) 0.352(3) Uani 0.202(5) 1 d PDU B 1
C212 C 0.3815(13) 0.706(3) 0.4614(5) 0.351(4) Uani 0.202(5) 1 d PDU B 1
H21B H 0.3546 0.6818 0.4852 0.527 Uiso 0.202(5) 1 calc PR B 1
H21C H 0.3900 0.7444 0.4658 0.527 Uiso 0.202(5) 1 calc PR B 1
H21D H 0.4160 0.7041 0.4643 0.527 Uiso 0.202(5) 1 calc PR B 1

loop_
_atom_site_aniso_label
_atom_site_aniso_U_11
_atom_site_aniso_U_22
_atom_site_aniso_U_33
_atom_site_aniso_U_23
_atom_site_aniso_U_13
_atom_site_aniso_U_12
Ir1 0.02247(4) 0.01805(4) 0.02023(5) 0.00148(4) -0.00060(4) 0.01008(3)
Cl1 0.0345(3) 0.0280(3) 0.0211(3) 0.0024(3) -0.0014(3) 0.0120(3)
P1 0.0251(3) 0.0268(3) 0.0207(3) -0.0017(3) 0.0010(3) 0.0157(2)
P2 0.0243(3) 0.0180(3) 0.0208(3) 0.0020(2) 0.0020(3) 0.0122(2)
N1 0.0461(10) 0.0421(11) 0.0223(12) 0.0009(9) 0.0020(10) 0.0359(8)
N2 0.0328(10) 0.0201(9) 0.0252(12) 0.0047(9) 0.0066(10) 0.0170(8)
N3 0.0435(12) 0.0241(10) 0.0307(14) -0.0044(10) -0.0110(11) 0.0179(9)
C1 0.0326(12) 0.0234(11) 0.0236(14) 0.0008(10) 0.0014(11) 0.0170(9)
C2 0.0376(14) 0.0208(12) 0.0356(17) -0.0026(11) -0.0060(13) 0.0152(10)
C3 0.0321(12) 0.0243(12) 0.0306(15) 0.0026(11) 0.0025(12) 0.0165(10)
C4 0.0459(14) 0.0267(12) 0.0308(16) -0.0002(11) 0.0016(13) 0.0217(11)
C5 0.0426(13) 0.0327(13) 0.0395(18) 0.0057(12) 0.0085(14) 0.0267(10)
C6 0.0397(14) 0.0341(13) 0.0366(17) 0.0100(12) 0.0030(13) 0.0230(11)
C7 0.0407(14) 0.0278(12) 0.0254(15) 0.0056(11) 0.0044(12) 0.0196(10)
C8 0.0316(12) 0.0222(11) 0.0313(15) 0.0055(11) 0.0088(12) 0.0157(9)
C9 0.0374(13) 0.0231(11) 0.0264(14) 0.0041(10) 0.0062(12) 0.0185(10)
C10 0.0282(11) 0.0203(11) 0.0240(14) 0.0025(10) 0.0040(11) 0.0146(9)
C11 0.0290(13) 0.0244(13) 0.064(2) 0.0106(14) 0.0005(15) 0.0138(11)
C12 0.0365(16) 0.0282(15) 0.096(3) -0.0001(18) -0.012(2) 0.0150(13)
C13 0.0269(15) 0.0367(18) 0.130(4) 0.014(2) 0.001(2) 0.0142(13)
C14 0.0411(16) 0.0424(18) 0.111(4) 0.018(2) 0.026(2) 0.0250(14)
C15 0.0457(15) 0.0340(14) 0.067(2) 0.0187(15) 0.0237(16) 0.0268(12)
C16 0.0389(13) 0.0202(11) 0.0460(19) 0.0115(12) 0.0113(14) 0.0194(10)
C17 0.0250(12) 0.0310(13) 0.0495(19) -0.0165(13) 0.0026(13) 0.0138(10)
C18 0.0390(16) 0.0235(14) 0.059(2) -0.0094(14) 0.0199(16) 0.0074(12)
C19 0.052(2) 0.0274(16) 0.109(3) -0.013(2) 0.043(2) 0.0062(16)
C20 0.0262(17) 0.037(2) 0.166(5) -0.036(3) 0.028(3) -0.0020(16)
C21 0.0276(16) 0.060(2) 0.151(5) -0.050(3) -0.021(2) 0.0218(15)
C22 0.0338(15) 0.0441(16) 0.079(3) -0.0263(18) -0.0121(17) 0.0223(13)
C23 0.0282(12) 0.0204(11) 0.0219(13) 0.0036(10) 0.0040(11) 0.0113(9)
C24 0.0276(12) 0.0248(12) 0.0255(14) 0.0032(11) 0.0034(11) 0.0132(10)
C25 0.0405(14) 0.0250(12) 0.0285(16) 0.0003(11) 0.0052(13) 0.0167(11)
C26 0.0419(16) 0.0208(13) 0.0347(17) -0.0031(12) 0.0001(14) 0.0098(12)
C27 0.0287(14) 0.0279(14) 0.0412(19) -0.0017(13) -0.0032(14) 0.0086(11)
C28 0.0259(12) 0.0253(12) 0.0304(15) 0.0040(11) 0.0049(12) 0.0114(10)
C29 0.0259(11) 0.0167(10) 0.0249(14) -0.0015(10) -0.0040(11) 0.0125(8)
C30 0.0304(12) 0.0225(12) 0.0265(15) -0.0038(11) -0.0014(12) 0.0114(10)
C31 0.0260(13) 0.0257(13) 0.0390(18) -0.0055(13) -0.0011(13) 0.0070(11)
C32 0.0289(13) 0.0254(13) 0.0455(19) -0.0075(13) -0.0100(13) 0.0131(10)
C33 0.0446(14) 0.0314(13) 0.0303(16) -0.0033(12) -0.0137(13) 0.0236(11)
C34 0.0365(13) 0.0279(12) 0.0241(14) -0.0004(11) -0.0016(12) 0.0191(10)
C35 0.0338(11) 0.0256(11) 0.0204(13) 0.0031(10) 0.0040(11) 0.0205(9)
C36 0.0330(13) 0.0245(13) 0.0433(19) 0.0027(13) 0.0067(14) 0.0140(11)
C37 0.0414(14) 0.0402(14) 0.051(2) 0.0021(14) 0.0106(15) 0.0283(11)
C38 0.0556(15) 0.0356(13) 0.050(2) -0.0065(14) -0.0020(16) 0.0335(12)
C39 0.0404(14) 0.0260(12) 0.049(2) -0.0085(13) -0.0088(15) 0.0203(11)
C40 0.0324(12) 0.0246(12) 0.0405(18) -0.0043(12) -0.0051(13) 0.0179(10)
C41 0.0419(15) 0.0276(13) 0.0420(18) -0.0059(13) -0.0151(14) 0.0179(12)
C42 0.0614(16) 0.0435(14) 0.058(2) -0.0098(15) -0.0177(17) 0.0406(12)
N100 0.106(4) 0.105(4) 0.126(5) -0.040(4) 0.014(4) 0.046(3)
C101 0.083(2) 0.084(2) 0.094(2) -0.008(2) 0.014(2) 0.0461(17)
C102 0.072(3) 0.072(3) 0.084(3) 0.008(3) 0.013(3) 0.050(2)
N110 0.104(4) 0.104(4) 0.125(5) 0.012(4) 0.015(4) 0.060(3)
C111 0.083(2) 0.082(2) 0.094(2) 0.004(2) 0.009(2) 0.0502(18)
C112 0.075(3) 0.074(3) 0.087(4) 0.002(3) 0.014(3) 0.047(3)
N200 0.352(4) 0.352(4) 0.352(6) 0.000 0.000 0.176(2)
C201 0.353(3) 0.353(3) 0.353(4) -0.001(3) 0.000(3) 0.177(2)
C202 0.352(5) 0.350(5) 0.352(5) -0.001(4) 0.001(4) 0.179(4)
N210 0.354(4) 0.354(4) 0.350(6) 0.000 0.000 0.177(2)
C211 0.353(3) 0.353(3) 0.353(4) 0.000(3) 0.000(3) 0.178(2)
C212 0.353(5) 0.351(5) 0.355(5) 0.000(4) 0.002(4) 0.179(4)

loop_
_atom_type_symbol
_atom_type_description
_atom_type_scat_dispersion_real
_atom_type_scat_dispersion_imag
_atom_type_scat_source
C C 0.0033 0.0016 'International Tables Vol C Tables 4.2.6.8 and 6.1.1.4'
H H 0.0000 0.0000 'International Tables Vol C Tables 4.2.6.8 and 6.1.1.4'
N N 0.0061 0.0033 'International Tables Vol C Tables 4.2.6.8 and 6.1.1.4'
Cl Cl 0.1484 0.1585 'International Tables Vol C Tables 4.2.6.8 and 6.1.1.4'
P P 0.1023 0.0942 'International Tables Vol C Tables 4.2.6.8 and 6.1.1.4'
Ir Ir -1.4442 7.9887 'International Tables Vol C Tables 4.2.6.8 and 6.1.1.4'

loop_
_geom_angle_atom_site_label_1
_geom_angle_atom_site_label_2
_geom_angle_atom_site_label_3
_geom_angle
N3 Ir1 P2 89.83(8)
N3 Ir1 P1 174.02(8)
P2 Ir1 P1 95.80(3)
N3 Ir1 Cl1 85.01(8)
P2 Ir1 Cl1 171.69(2)
P1 Ir1 Cl1 89.62(3)
N1 P1 C17 102.53(16)
N1 P1 C23 101.87(13)
C17 P1 C23 103.55(14)
N1 P1 Ir1 116.71(10)
C17 P1 Ir1 114.92(11)
C23 P1 Ir1 115.32(11)
N2 P2 C29 104.90(13)
N2 P2 C35 97.72(13)
C29 P2 C35 101.15(13)
N2 P2 Ir1 121.62(9)
C29 P2 Ir1 115.24(10)
C35 P2 Ir1 113.09(10)
C1 N1 P1 116.4(2)
C1 N1 H1N 115(2)
P1 N1 H1N 112(2)
C10 N2 P2 117.38(19)
C10 N2 H2N 113(2)
P2 N2 H2N 109.4(19)
C41 N3 Ir1 174.7(3)
N1 C1 C10 110.0(2)
N1 C1 C2 114.4(3)
C10 C1 C2 109.7(2)
N1 C1 H1B 107.5
C10 C1 H1B 107.5
C2 C1 H1B 107.5
C3 C2 C11 107.8(3)
C3 C2 C1 107.2(2)
C11 C2 C1 104.9(3)
C3 C2 H2B 112.2
C11 C2 H2B 112.2
C1 C2 H2B 112.2
C4 C3 C8 120.7(3)
C4 C3 C2 126.4(3)
C8 C3 C2 112.9(3)
C3 C4 C5 119.2(3)
C3 C4 H4A 120.4
C5 C4 H4A 120.4
C6 C5 C4 120.4(3)
C6 C5 H5A 119.8
C4 C5 H5A 119.8
C5 C6 C7 120.7(3)
C5 C6 H6A 119.7
C7 C6 H6A 119.7
C8 C7 C6 119.2(3)
C8 C7 H7A 120.4
C6 C7 H7A 120.4
C7 C8 C3 119.8(3)
C7 C8 C9 126.2(3)
C3 C8 C9 114.0(3)
C16 C9 C8 107.5(2)
C16 C9 C10 108.3(3)
C8 C9 C10 103.0(2)
C16 C9 H9A 112.5
C8 C9 H9A 112.5
C10 C9 H9A 112.5
N2 C10 C1 109.4(2)
N2 C10 C9 112.5(2)
C1 C10 C9 109.9(2)
N2 C10 H10A 108.3
C1 C10 H10A 108.3
C9 C10 H10A 108.3
C12 C11 C16 121.2(4)
C12 C11 C2 125.9(4)
C16 C11 C2 112.9(3)
C11 C12 C13 117.8(4)
C11 C12 H12A 121.1
C13 C12 H12A 121.1
C14 C13 C12 121.2(4)
C14 C13 H13A 119.4
C12 C13 H13A 119.4
C13 C14 C15 120.8(4)
C13 C14 H14A 119.6
C15 C14 H14A 119.6
C16 C15 C14 118.9(4)
C16 C15 H15A 120.5
C14 C15 H15A 120.5
C15 C16 C11 120.2(3)
C15 C16 C9 126.0(3)
C11 C16 C9 113.8(3)
C18 C17 C22 119.2(3)
C18 C17 P1 118.6(3)
C22 C17 P1 122.0(3)
C19 C18 C17 120.6(4)
C19 C18 H18A 119.7
C17 C18 H18A 119.7
C20 C19 C18 119.6(5)
C20 C19 H19A 120.2
C18 C19 H19A 120.2
C21 C20 C19 120.3(4)
C21 C20 H20A 119.8
C19 C20 H20A 119.8
C20 C21 C22 121.0(5)
C20 C21 H21A 119.5
C22 C21 H21A 119.5
C17 C22 C21 119.3(5)
C17 C22 H22A 120.4
C21 C22 H22A 120.4
C24 C23 C28 118.7(3)
C24 C23 P1 121.2(2)
C28 C23 P1 119.5(2)
C25 C24 C23 120.7(3)
C25 C24 H24A 119.6
C23 C24 H24A 119.6
C26 C25 C24 119.7(3)
C26 C25 H25A 120.2
C24 C25 H25A 120.2
C27 C26 C25 120.4(3)
C27 C26 H26A 119.8
C25 C26 H26A 119.8
C26 C27 C28 120.2(3)
C26 C27 H27A 119.9
C28 C27 H27A 119.9
C27 C28 C23 120.3(3)
C27 C28 H28A 119.8
C23 C28 H28A 119.8
C30 C29 C34 118.5(3)
C30 C29 P2 120.4(2)
C34 C29 P2 121.1(2)
C29 C30 C31 120.6(3)
C29 C30 H30A 119.7
C31 C30 H30A 119.7
C32 C31 C30 119.8(3)
C32 C31 H31A 120.1
C30 C31 H31A 120.1
C33 C32 C31 120.4(3)
C33 C32 H32A 119.8
C31 C32 H32A 119.8
C32 C33 C34 120.3(3)
C32 C33 H33A 119.8
C34 C33 H33A 119.8
C33 C34 C29 120.5(3)
C33 C34 H34A 119.8
C29 C34 H34A 119.8
C36 C35 C40 118.3(3)
C36 C35 P2 120.6(2)
C40 C35 P2 120.8(2)
C35 C36 C37 121.1(3)
C35 C36 H36A 119.4
C37 C36 H36A 119.4
C38 C37 C36 119.9(3)
C38 C37 H37A 120.0
C36 C37 H37A 120.0
C37 C38 C39 119.9(3)
C37 C38 H38A 120.0
C39 C38 H38A 120.0
C38 C39 C40 120.6(3)
C38 C39 H39A 119.7
C40 C39 H39A 119.7
C39 C40 C35 120.1(3)
C39 C40 H40A 120.0
C35 C40 H40A 120.0
N3 C41 C42 177.9(4)
C41 C42 H42A 109.5
C41 C42 H42B 109.5
H42A C42 H42B 109.5
C41 C42 H42C 109.5
H42A C42 H42C 109.5
H42B C42 H42C 109.5
N100 C101 C102 170.3(12)
N110 C111 C112 168.8(11)
C111 C112 H11A 109.5
C111 C112 H11B 109.5
H11A C112 H11B 109.5
C111 C112 H11C 109.5
H11A C112 H11C 109.5
H11B C112 H11C 109.5
N200 C201 C202 179(6)
C201 C202 H20B 109.5
C201 C202 H20C 109.5
H20B C202 H20C 109.5
C201 C202 H20D 109.5
H20B C202 H20D 109.5
H20C C202 H20D 109.5
N210 C211 C212 173(2)
C211 C212 H21B 109.5
C211 C212 H21C 109.5
H21B C212 H21C 109.5
C211 C212 H21D 109.5
H21B C212 H21D 109.5
H21C C212 H21D 109.5

loop_
_geom_bond_atom_site_label_1
_geom_bond_atom_site_label_2
_geom_bond_distance
Ir1 N3 2.052(3)
Ir1 P2 2.2123(7)
Ir1 P1 2.2195(9)
Ir1 Cl1 2.4015(7)
P1 N1 1.690(3)
P1 C17 1.820(3)
P1 C23 1.832(3)
P2 N2 1.718(2)
P2 C29 1.831(3)
P2 C35 1.835(3)
N1 C1 1.478(4)
N1 H1N 0.86(4)
N2 C10 1.477(4)
N2 H2N 0.94(3)
N3 C41 1.148(5)
C1 C10 1.538(4)
C1 C2 1.564(4)
C1 H1B 1.0000
C2 C3 1.504(5)
C2 C11 1.512(5)
C2 H2B 1.0000
C3 C4 1.388(5)
C3 C8 1.403(4)
C4 C5 1.393(5)
C4 H4A 0.9500
C5 C6 1.384(5)
C5 H5A 0.9500
C6 C7 1.399(5)
C6 H6A 0.9500
C7 C8 1.393(5)
C7 H7A 0.9500
C8 C9 1.521(5)
C9 C16 1.500(4)
C9 C10 1.556(4)
C9 H9A 1.0000
C10 H10A 1.0000
C11 C12 1.383(5)
C11 C16 1.411(5)
C12 C13 1.415(7)
C12 H12A 0.9500
C13 C14 1.380(7)
C13 H13A 0.9500
C14 C15 1.396(5)
C14 H14A 0.9500
C15 C16 1.390(5)
C15 H15A 0.9500
C17 C18 1.389(5)
C17 C22 1.391(6)
C18 C19 1.388(5)
C18 H18A 0.9500
C19 C20 1.384(8)
C19 H19A 0.9500
C20 C21 1.354(9)
C20 H20A 0.9500
C21 C22 1.400(6)
C21 H21A 0.9500
C22 H22A 0.9500
C23 C24 1.395(5)
C23 C28 1.399(4)
C24 C25 1.392(4)
C24 H24A 0.9500
C25 C26 1.390(5)
C25 H25A 0.9500
C26 C27 1.374(5)
C26 H26A 0.9500
C27 C28 1.395(4)
C27 H27A 0.9500
C28 H28A 0.9500
C29 C30 1.392(4)
C29 C34 1.406(4)
C30 C31 1.395(4)
C30 H30A 0.9500
C31 C32 1.382(5)
C31 H31A 0.9500
C32 C33 1.374(5)
C32 H32A 0.9500
C33 C34 1.382(4)
C33 H33A 0.9500
C34 H34A 0.9500
C35 C36 1.387(4)
C35 C40 1.400(4)
C36 C37 1.394(5)
C36 H36A 0.9500
C37 C38 1.370(4)
C37 H37A 0.9500
C38 C39 1.382(5)
C38 H38A 0.9500
C39 C40 1.390(5)
C39 H39A 0.9500
C40 H40A 0.9500
C41 C42 1.466(5)
C42 H42A 0.9800
C42 H42B 0.9800
C42 H42C 0.9800
N100 C101 1.182(6)
C101 C102 1.471(6)
C102 H10B 0.9800
C102 H10C 0.9800
C102 H10D 0.9800
N110 C111 1.177(7)
C111 C112 1.468(7)
C112 H11A 0.9800
C112 H11B 0.9800
C112 H11C 0.9800
N200 C201 1.176(8)
C201 C202 1.472(8)
C202 H20B 0.9800
C202 H20C 0.9800
C202 H20D 0.9800
N210 C211 1.174(8)
C211 C212 1.477(8)
C212 H21B 0.9800
C212 H21C 0.9800
C212 H21D 0.9800

loop_
_geom_torsion_atom_site_label_1
_geom_torsion_atom_site_label_2
_geom_torsion_atom_site_label_3
_geom_torsion_atom_site_label_4
_geom_torsion
P2 Ir1 P1 N1 -27.18(10)
Cl1 Ir1 P1 N1 159.13(10)
P2 Ir1 P1 C17 92.91(13)
Cl1 Ir1 P1 C17 -80.78(13)
P2 Ir1 P1 C23 -146.71(10)
Cl1 Ir1 P1 C23 39.60(10)
N3 Ir1 P2 N2 -112.23(13)
P1 Ir1 P2 N2 65.75(12)
N3 Ir1 P2 C29 119.17(12)
P1 Ir1 P2 C29 -62.85(10)
N3 Ir1 P2 C35 3.49(11)
P1 Ir1 P2 C35 -178.54(9)
C17 P1 N1 C1 -163.9(2)
C23 P1 N1 C1 89.1(2)
Ir1 P1 N1 C1 -37.4(2)
C29 P2 N2 C10 62.2(2)
C35 P2 N2 C10 165.9(2)
Ir1 P2 N2 C10 -70.8(2)
P1 N1 C1 C10 110.7(2)
P1 N1 C1 C2 -125.3(2)
N1 C1 C2 C3 -72.9(3)
C10 C1 C2 C3 51.4(3)
N1 C1 C2 C11 172.7(3)
C10 C1 C2 C11 -63.1(3)
C11 C2 C3 C4 -126.1(3)
C1 C2 C3 C4 121.4(3)
C11 C2 C3 C8 53.4(3)
C1 C2 C3 C8 -59.1(3)
C8 C3 C4 C5 1.8(4)
C2 C3 C4 C5 -178.7(3)
C3 C4 C5 C6 0.6(4)
C4 C5 C6 C7 -2.1(5)
C5 C6 C7 C8 1.2(4)
C6 C7 C8 C3 1.1(4)
C6 C7 C8 C9 177.3(3)
C4 C3 C8 C7 -2.6(4)
C2 C3 C8 C7 177.9(2)
C4 C3 C8 C9 -179.3(3)
C2 C3 C8 C9 1.2(3)
C7 C8 C9 C16 129.5(3)
C3 C8 C9 C16 -54.1(3)
C7 C8 C9 C10 -116.3(3)
C3 C8 C9 C10 60.2(3)
P2 N2 C10 C1 63.8(3)
P2 N2 C10 C9 -173.79(18)
N1 C1 C10 N2 -100.1(3)
C2 C1 C10 N2 133.1(3)
N1 C1 C10 C9 135.9(3)
C2 C1 C10 C9 9.2(4)
C16 C9 C10 N2 -72.1(3)
C8 C9 C10 N2 174.3(2)
C16 C9 C10 C1 50.1(3)
C8 C9 C10 C1 -63.6(3)
C3 C2 C11 C12 124.5(4)
C1 C2 C11 C12 -121.4(4)
C3 C2 C11 C16 -55.8(3)
C1 C2 C11 C16 58.3(4)
C16 C11 C12 C13 0.4(6)
C2 C11 C12 C13 -179.9(4)
C11 C12 C13 C14 -0.8(7)
C12 C13 C14 C15 0.3(7)
C13 C14 C15 C16 0.6(6)
C14 C15 C16 C11 -1.0(5)
C14 C15 C16 C9 177.2(4)
C12 C11 C16 C15 0.5(5)
C2 C11 C16 C15 -179.2(3)
C12 C11 C16 C9 -177.9(3)
C2 C11 C16 C9 2.4(4)
C8 C9 C16 C15 -126.7(4)
C10 C9 C16 C15 122.7(4)
C8 C9 C16 C11 51.6(4)
C10 C9 C16 C11 -59.0(4)
N1 P1 C17 C18 -168.1(3)
C23 P1 C17 C18 -62.4(3)
Ir1 P1 C17 C18 64.3(3)
N1 P1 C17 C22 17.5(3)
C23 P1 C17 C22 123.1(3)
Ir1 P1 C17 C22 -110.2(3)
C22 C17 C18 C19 -0.8(5)
P1 C17 C18 C19 -175.5(3)
C17 C18 C19 C20 0.5(6)
C18 C19 C20 C21 -0.1(7)
C19 C20 C21 C22 0.2(7)
C18 C17 C22 C21 0.9(6)
P1 C17 C22 C21 175.4(3)
C20 C21 C22 C17 -0.6(7)
N1 P1 C23 C24 76.3(3)
C17 P1 C23 C24 -29.8(3)
Ir1 P1 C23 C24 -156.2(2)
N1 P1 C23 C28 -94.0(3)
C17 P1 C23 C28 159.8(3)
Ir1 P1 C23 C28 33.4(3)
C28 C23 C24 C25 -1.1(4)
P1 C23 C24 C25 -171.6(2)
C23 C24 C25 C26 0.4(5)
C24 C25 C26 C27 0.6(5)
C25 C26 C27 C28 -0.8(5)
C26 C27 C28 C23 -0.1(5)
C24 C23 C28 C27 1.0(5)
P1 C23 C28 C27 171.6(2)
N2 P2 C29 C30 -154.1(2)
C35 P2 C29 C30 104.7(3)
Ir1 P2 C29 C30 -17.6(3)
N2 P2 C29 C34 28.9(3)
C35 P2 C29 C34 -72.3(3)
Ir1 P2 C29 C34 165.4(2)
C34 C29 C30 C31 0.2(5)
P2 C29 C30 C31 -176.8(3)
C29 C30 C31 C32 -0.9(5)
C30 C31 C32 C33 0.5(5)
C31 C32 C33 C34 0.4(5)
C32 C33 C34 C29 -1.1(5)
C30 C29 C34 C33 0.7(5)
P2 C29 C34 C33 177.8(2)
N2 P2 C35 C36 45.3(3)
C29 P2 C35 C36 152.3(3)
Ir1 P2 C35 C36 -83.9(3)
N2 P2 C35 C40 -140.6(3)
C29 P2 C35 C40 -33.7(3)
Ir1 P2 C35 C40 90.1(3)
C40 C35 C36 C37 0.6(5)
P2 C35 C36 C37 174.8(3)
C35 C36 C37 C38 -2.1(6)
C36 C37 C38 C39 2.5(6)
C37 C38 C39 C40 -1.4(6)
C38 C39 C40 C35 -0.2(5)
C36 C35 C40 C39 0.6(5)
P2 C35 C40 C39 -173.6(3)
